data_7247541
loop_
_publ_author_name
'Durka, Krzysztof'
'Zuba, Adam'
'Marek-Urban, Paulina H.'
'Nowicki, Krzysztof'
'Drapa\/la, Jakub'
'Wo\'zniak, Krzysztof'
'Luli\'nski, Sergiusz'

_publ_section_title
;
 Exploring the effect of substitution patterns on the symmetry of
 hydrogen-bonded supramolecular motifs in functionalized
 benzosiloxaboroles
;
_journal_issue 45
_journal_name_full CrystEngComm
_journal_page_first 6329
_journal_page_last 6342
_journal_paper_doi 10.1039/D3CE00880K
_journal_volume 25
_journal_year 2023
_chemical_formula_moiety 'C10 H12 B F O4 Si'
_chemical_formula_sum 'C10 H12 B F O4 Si'
_chemical_formula_weight 254.10
_chemical_name_systematic
;
methyl 7-fluoro-3-hydroxy-1,1-dimethyl-1,3-dihydrobenzo[c][1,2,5]oxasilaborole-4-carboxylate
;
_space_group_crystal_system monoclinic
_space_group_IT_number 14
_space_group_name_Hall '-P 2yn'
_space_group_name_H-M_alt 'P 1 21/n 1'
_atom_sites_solution_hydrogens mixed
_audit_creation_method SHELXL-2013
_audit_update_record
;
2023-10-01 deposited with the CCDC.	2023-10-20 downloaded from the CCDC.
;
_cell_angle_alpha 90
_cell_angle_beta 105.928(10)
_cell_angle_gamma 90
_cell_formula_units_Z 4
_cell_length_a 13.3215(13)
_cell_length_b 6.9213(5)
_cell_length_c 13.3412(15)
_cell_measurement_reflns_used 1292
_cell_measurement_temperature 100(2)
_cell_measurement_theta_max 76.2440
_cell_measurement_theta_min 4.1260
_cell_volume 1182.9(2)
_computing_cell_refinement 'CrysAlisPro 1.171.40.67a (Rigaku OD, 2019)'
_computing_data_collection 'CrysAlisPro 1.171.40.67a (Rigaku OD, 2019)'
_computing_data_reduction 'CrysAlisPro 1.171.40.67a (Rigaku OD, 2019)'
_computing_structure_refinement 'SHELXL-2013 (Sheldrick, 2013)'
_diffrn_ambient_environment N~2~
_diffrn_ambient_temperature 100.00(11)
_diffrn_detector 'CCD plate'
_diffrn_detector_area_resol_mean 5.2195
_diffrn_detector_type Atlas
_diffrn_measured_fraction_theta_full 0.991
_diffrn_measured_fraction_theta_max 0.814
_diffrn_measurement_device 'four-circle diffractometer'
_diffrn_measurement_device_type 'SuperNova, Dual, Cu at home/near, Atlas'
_diffrn_radiation_monochromator mirror
_diffrn_radiation_probe x-ray
_diffrn_radiation_type 'Cu K\a'
_diffrn_radiation_wavelength 1.54184
_diffrn_reflns_av_R_equivalents 0.0391
_diffrn_reflns_av_unetI/netI 0.0451
_diffrn_reflns_Laue_measured_fraction_full 0.849
_diffrn_reflns_Laue_measured_fraction_max 0.814
_diffrn_reflns_limit_h_max 16
_diffrn_reflns_limit_h_min -16
_diffrn_reflns_limit_k_max 6
_diffrn_reflns_limit_k_min -8
_diffrn_reflns_limit_l_max 13
_diffrn_reflns_limit_l_min -16
_diffrn_reflns_number 3500
_diffrn_reflns_point_group_measured_fraction_full 0.849
_diffrn_reflns_point_group_measured_fraction_max 0.814
_diffrn_reflns_theta_full 67.679
_diffrn_reflns_theta_max 76.619
_diffrn_reflns_theta_min 4.154
_diffrn_source 'micro-focus sealed X-ray tube'
_diffrn_source_type 'SuperNova (Cu) X-ray Source'
_exptl_absorpt_coefficient_mu 1.905
_exptl_absorpt_correction_T_max 1.000
_exptl_absorpt_correction_T_min 0.576
_exptl_absorpt_correction_type gaussian
_exptl_absorpt_process_details
;
CrysAlisPro 1.171.40.67a (Rigaku Oxford Diffraction, 2019)
Numerical absorption correction based on gaussian integration over
			a multifaceted crystal model
Empirical absorption correction using spherical harmonics,
 implemented in SCALE3 ABSPACK scaling algorithm.
;
_exptl_crystal_colour colourless
_exptl_crystal_density_diffrn 1.427
_exptl_crystal_description block
_exptl_crystal_F_000 528
_exptl_crystal_size_max 0.306
_exptl_crystal_size_mid 0.269
_exptl_crystal_size_min 0.066
_refine_diff_density_max 0.514
_refine_diff_density_min -0.336
_refine_diff_density_rms 0.073
_refine_ls_extinction_method none
_refine_ls_goodness_of_fit_ref 1.024
_refine_ls_hydrogen_treatment mixed
_refine_ls_matrix_type full
_refine_ls_number_parameters 157
_refine_ls_number_reflns 2026
_refine_ls_number_restraints 1
_refine_ls_restrained_S_all 1.024
_refine_ls_R_factor_all 0.0664
_refine_ls_R_factor_gt 0.0528
_refine_ls_shift/su_max 0.000
_refine_ls_shift/su_mean 0.000
_refine_ls_structure_factor_coef Fsqd
_refine_ls_weighting_details 'w=1/[\s^2^(Fo^2^)+(0.0902P)^2^+0.3281P] where P=(Fo^2^+2Fc^2^)/3'
_refine_ls_weighting_scheme calc
_refine_ls_wR_factor_gt 0.1395
_refine_ls_wR_factor_ref 0.1530
_reflns_Friedel_coverage 0.000
_reflns_number_gt 1620
_reflns_number_total 2026
_reflns_threshold_expression 'I > 2\s(I)'
_cod_data_source_file d3ce00880k2.cif
_cod_data_source_block 4-CO2Me-7-F
_cod_depositor_comments 'Adding full bibliography for 7247541--7247563.cif.'
_cod_original_sg_symbol_H-M 'P 21/n'
_cod_database_code 7247541
_shelx_space_group_comment
;
The symmetry employed for this shelxl refinement is uniquely defined
by the following loop, which should always be used as a source of
symmetry information in preference to the above space-group names.
They are only intended as comments.
;
_oxdiff_exptl_absorpt_empirical_full_min 0.753
_oxdiff_exptl_absorpt_empirical_full_max 1.308
_oxdiff_exptl_absorpt_empirical_details
;
Empirical correction (ABSPACK) includes:
- Absorption correction using spherical harmonics
- Frame scaling
;
_shelxl_version_number 2013-4

loop_
_space_group_symop_operation_xyz
'x, y, z'
'-x+1/2, y+1/2, -z+1/2'
'-x, -y, -z'
'x-1/2, -y-1/2, z-1/2'

loop_
_atom_site_label
_atom_site_type_symbol
_atom_site_fract_x
_atom_site_fract_y
_atom_site_fract_z
_atom_site_U_iso_or_equiv
_atom_site_adp_type
_atom_site_occupancy
_atom_site_site_symmetry_order
_atom_site_calc_flag
_atom_site_refinement_flags_posn
_atom_site_refinement_flags_adp
_atom_site_refinement_flags_occupancy
_atom_site_disorder_assembly
_atom_site_disorder_group
Si1 Si 0.05318(6) 0.15406(10) 0.81802(6) 0.0222(2) Uani 1 1 d . . . . .
F1 F -0.17454(12) 0.2174(2) 0.65074(14) 0.0294(4) Uani 1 1 d . . . . .
O4 O 0.12975(15) 0.2966(3) 0.37465(17) 0.0275(5) Uani 1 1 d . . . . .
O2 O 0.17843(14) 0.1410(3) 0.82022(17) 0.0264(5) Uani 1 1 d . . . . .
C2 C 0.0749(2) 0.2377(3) 0.5255(2) 0.0218(6) Uani 1 1 d . . . . .
O1 O 0.29644(16) 0.1537(3) 0.71969(19) 0.0347(5) Uani 1 1 d D . . . .
C4 C -0.1115(2) 0.2572(4) 0.5043(2) 0.0234(6) Uani 1 1 d . . . . .
H4 H -0.1810 0.2743 0.4619 0.028 Uiso 1 1 calc R U . . .
O3 O 0.25322(15) 0.2135(3) 0.51701(19) 0.0344(5) Uani 1 1 d . . . . .
C10 C 0.2102(2) 0.3093(4) 0.3220(3) 0.0330(7) Uani 1 1 d . . . . .
H10A H 0.1792 0.3465 0.2491 0.049 Uiso 1 1 calc R U . . .
H10B H 0.2446 0.1836 0.3245 0.049 Uiso 1 1 calc R U . . .
H10C H 0.2617 0.4065 0.3563 0.049 Uiso 1 1 calc R U . . .
C5 C -0.0920(2) 0.2250(3) 0.6079(2) 0.0226(6) Uani 1 1 d . . . . .
C3 C -0.0274(2) 0.2648(3) 0.4614(2) 0.0210(6) Uani 1 1 d . . . . .
H3 H -0.0390 0.2882 0.3890 0.025 Uiso 1 1 calc R U . . .
C9 C 0.1618(2) 0.2465(4) 0.4749(2) 0.0234(6) Uani 1 1 d . . . . .
C6 C 0.0069(2) 0.1985(3) 0.6750(2) 0.0210(6) Uani 1 1 d . . . . .
C1 C 0.0930(2) 0.2040(3) 0.6323(2) 0.0202(5) Uani 1 1 d . . . . .
C8 C 0.0313(3) 0.3565(4) 0.9001(3) 0.0322(7) Uani 1 1 d . . . . .
H8A H 0.0567 0.4768 0.8771 0.048 Uiso 1 1 calc R U . . .
H8B H 0.0691 0.3316 0.9731 0.048 Uiso 1 1 calc R U . . .
H8C H -0.0435 0.3682 0.8938 0.048 Uiso 1 1 calc R U . . .
C7 C 0.0090(2) -0.0782(4) 0.8596(2) 0.0263(6) Uani 1 1 d . . . . .
H7A H 0.0221 -0.1823 0.8150 0.040 Uiso 1 1 calc R U . . .
H7B H -0.0659 -0.0712 0.8536 0.040 Uiso 1 1 calc R U . . .
H7C H 0.0474 -0.1042 0.9322 0.040 Uiso 1 1 calc R U . . .
B1 B 0.1976(2) 0.1661(4) 0.7253(3) 0.0253(7) Uani 1 1 d . . . . .
H1A H 0.298(3) 0.180(5) 0.6592(13) 0.038 Uiso 1 1 d D U . . .

loop_
_atom_site_aniso_label
_atom_site_aniso_U_11
_atom_site_aniso_U_22
_atom_site_aniso_U_33
_atom_site_aniso_U_23
_atom_site_aniso_U_13
_atom_site_aniso_U_12
Si1 0.0267(4) 0.0227(4) 0.0171(4) -0.0010(2) 0.0059(3) -0.0007(3)
F1 0.0253(8) 0.0411(9) 0.0253(11) 0.0014(7) 0.0128(7) 0.0029(7)
O4 0.0288(10) 0.0351(10) 0.0213(12) 0.0002(8) 0.0111(8) -0.0025(8)
O2 0.0265(10) 0.0289(9) 0.0218(12) 0.0010(7) 0.0030(8) -0.0017(8)
C2 0.0251(13) 0.0181(10) 0.0224(16) -0.0017(9) 0.0069(11) -0.0014(9)
O1 0.0241(10) 0.0527(13) 0.0263(14) 0.0052(10) 0.0050(9) 0.0012(9)
C4 0.0235(13) 0.0228(11) 0.0234(16) -0.0016(10) 0.0053(10) -0.0005(10)
O3 0.0244(10) 0.0517(12) 0.0291(14) 0.0020(9) 0.0104(8) 0.0008(9)
C10 0.0354(15) 0.0420(15) 0.0272(19) -0.0016(12) 0.0182(13) -0.0054(13)
C5 0.0223(13) 0.0214(11) 0.0260(17) -0.0014(10) 0.0100(11) 0.0010(10)
C3 0.0287(13) 0.0190(10) 0.0152(15) 0.0018(9) 0.0059(10) -0.0006(10)
C9 0.0287(13) 0.0213(11) 0.0212(16) -0.0038(10) 0.0084(11) -0.0033(10)
C6 0.0256(13) 0.0174(10) 0.0207(16) -0.0008(9) 0.0078(10) 0.0013(9)
C1 0.0237(12) 0.0167(10) 0.0199(16) -0.0020(9) 0.0056(10) -0.0002(9)
C8 0.0480(18) 0.0294(13) 0.0227(17) -0.0069(11) 0.0157(13) -0.0021(12)
C7 0.0305(13) 0.0260(12) 0.0237(17) 0.0020(11) 0.0096(11) 0.0005(11)
B1 0.0241(14) 0.0247(13) 0.0259(19) 0.0003(11) 0.0049(12) -0.0011(11)

loop_
_atom_type_symbol
_atom_type_description
_atom_type_scat_dispersion_real
_atom_type_scat_dispersion_imag
_atom_type_scat_source
C C 0.0181 0.0091 'International Tables Vol C Tables 4.2.6.8 and 6.1.1.4'
H H 0.0000 0.0000 'International Tables Vol C Tables 4.2.6.8 and 6.1.1.4'
B B 0.0090 0.0039 'International Tables Vol C Tables 4.2.6.8 and 6.1.1.4'
O O 0.0492 0.0322 'International Tables Vol C Tables 4.2.6.8 and 6.1.1.4'
Si Si 0.2541 0.3302 'International Tables Vol C Tables 4.2.6.8 and 6.1.1.4'
F F 0.0727 0.0534 'International Tables Vol C Tables 4.2.6.8 and 6.1.1.4'

loop_
_exptl_crystal_face_index_h
_exptl_crystal_face_index_k
_exptl_crystal_face_index_l
_exptl_crystal_face_perp_dist
1 -4 -1 0.1579
-1 2 0 0.1126
4 0 5 0.1245
-4 0 -5 0.1444
5 0 -4 0.0239
-5 -1 4 0.0480
-5 1 4 0.0323

loop_
_geom_angle_atom_site_label_1
_geom_angle_atom_site_label_2
_geom_angle_atom_site_label_3
_geom_angle
_geom_angle_site_symmetry_1
_geom_angle_site_symmetry_3
_geom_angle_publ_flag
O2 Si1 C7 110.35(11) . . ?
O2 Si1 C8 110.55(13) . . ?
C7 Si1 C8 111.47(14) . . ?
O2 Si1 C6 94.32(12) . . ?
C7 Si1 C6 114.06(12) . . ?
C8 Si1 C6 114.83(13) . . ?
C9 O4 C10 115.5(2) . . ?
B1 O2 Si1 114.66(19) . . ?
C1 C2 C3 120.6(3) . . ?
C1 C2 C9 122.0(2) . . ?
C3 C2 C9 117.5(3) . . ?
B1 O1 H1A 109(3) . . ?
C5 C4 C3 118.4(2) . . ?
C5 C4 H4 120.8 . . ?
C3 C4 H4 120.8 . . ?
O4 C10 H10A 109.5 . . ?
O4 C10 H10B 109.5 . . ?
H10A C10 H10B 109.5 . . ?
O4 C10 H10C 109.5 . . ?
H10A C10 H10C 109.5 . . ?
H10B C10 H10C 109.5 . . ?
C4 C5 F1 118.7(2) . . ?
C4 C5 C6 124.3(3) . . ?
F1 C5 C6 117.0(3) . . ?
C4 C3 C2 120.0(3) . . ?
C4 C3 H3 120.0 . . ?
C2 C3 H3 120.0 . . ?
O3 C9 O4 121.1(3) . . ?
O3 C9 C2 125.9(3) . . ?
O4 C9 C2 112.9(2) . . ?
C5 C6 C1 117.9(3) . . ?
C5 C6 Si1 132.2(2) . . ?
C1 C6 Si1 109.86(19) . . ?
C2 C1 C6 118.9(2) . . ?
C2 C1 B1 133.0(3) . . ?
C6 C1 B1 108.1(3) . . ?
Si1 C8 H8A 109.5 . . ?
Si1 C8 H8B 109.5 . . ?
H8A C8 H8B 109.5 . . ?
Si1 C8 H8C 109.5 . . ?
H8A C8 H8C 109.5 . . ?
H8B C8 H8C 109.5 . . ?
Si1 C7 H7A 109.5 . . ?
Si1 C7 H7B 109.5 . . ?
H7A C7 H7B 109.5 . . ?
Si1 C7 H7C 109.5 . . ?
H7A C7 H7C 109.5 . . ?
H7B C7 H7C 109.5 . . ?
O1 B1 O2 118.6(3) . . ?
O1 B1 C1 128.4(3) . . ?
O2 B1 C1 113.0(2) . . ?

loop_
_geom_bond_atom_site_label_1
_geom_bond_atom_site_label_2
_geom_bond_distance
_geom_bond_site_symmetry_2
_geom_bond_publ_flag
Si1 O2 1.663(2) . ?
Si1 C7 1.849(3) . ?
Si1 C8 1.850(3) . ?
Si1 C6 1.863(3) . ?
F1 C5 1.372(3) . ?
O4 C9 1.334(4) . ?
O4 C10 1.437(3) . ?
O2 B1 1.369(4) . ?
C2 C1 1.398(4) . ?
C2 C3 1.409(4) . ?
C2 C9 1.492(4) . ?
O1 B1 1.342(4) . ?
O1 H1A 0.835(10) . ?
C4 C5 1.352(4) . ?
C4 C3 1.393(4) . ?
C4 H4 0.9500 . ?
O3 C9 1.215(3) . ?
C10 H10A 0.9800 . ?
C10 H10B 0.9800 . ?
C10 H10C 0.9800 . ?
C5 C6 1.387(4) . ?
C3 H3 0.9500 . ?
C6 C1 1.415(4) . ?
C1 B1 1.612(4) . ?
C8 H8A 0.9800 . ?
C8 H8B 0.9800 . ?
C8 H8C 0.9800 . ?
C7 H7A 0.9800 . ?
C7 H7B 0.9800 . ?
C7 H7C 0.9800 . ?

loop_
_exptl_oxdiff_crystal_face_indexfrac_h
_exptl_oxdiff_crystal_face_indexfrac_k
_exptl_oxdiff_crystal_face_indexfrac_l
_exptl_oxdiff_crystal_face_x
_exptl_oxdiff_crystal_face_y
_exptl_oxdiff_crystal_face_z
0.9762 -3.9901 -0.9923 0.1449 0.0164 0.8888
-0.9757 1.9951 -0.0123 -0.1665 -0.0005 -0.4290
3.8883 -0.0009 5.0727 0.8504 0.0008 -0.1523
-3.8883 0.0009 -5.0727 -0.8504 -0.0008 0.1523
4.9912 0.0056 -3.9574 0.0552 -0.6435 0.1063
-4.9973 -1.0034 3.9574 -0.0168 0.6830 0.1091
-4.9850 0.9923 3.9573 -0.0936 0.6041 -0.3217
